data_4117278
loop_
_publ_author_name
'Yan-Zhen Zheng'
'Marco Evangelisti'
'Floriana Tuna'
'Richard E. P. Winpenny'

_publ_section_title
;
 Co-Ln Mixed-Metal Phosphonate Grids and Cages as Molecular Magnetic
 Refrigerants
;
_journal_name_full 'Journal of the American Chemical Society'
_journal_page_first 1057
_journal_page_last 1065
_journal_paper_doi 10.1021/ja208367k
_journal_volume 134
_journal_year 2012
_chemical_formula_sum 'C108 H176 Co8 Gd2 N6 O42 P4'
_chemical_formula_weight 3140.37
_chemical_name_systematic
; 
 ? 
;
_space_group_IT_number 15
_symmetry_cell_setting monoclinic
_symmetry_space_group_name_Hall '-C 2yc'
_symmetry_space_group_name_H-M 'C 1 2/c 1'
_atom_sites_solution_hydrogens geom
_atom_sites_solution_primary direct
_atom_sites_solution_secondary difmap
_audit_creation_method SHELXL-97
_cell_angle_alpha 90.00
_cell_angle_beta 99.1520(10)
_cell_angle_gamma 90.00
_cell_formula_units_Z 4
_cell_length_a 16.4875(10)
_cell_length_b 31.7246(18)
_cell_length_c 26.0325(16)
_cell_measurement_temperature 100(2)
_cell_volume 13443.2(14)
_computing_cell_refinement 'Bruker SMART'
_computing_data_collection 'Bruker SMART'
_computing_data_reduction 'Bruker SAINT'
_computing_molecular_graphics 'Bruker SHELXTL'
_computing_publication_material 'Bruker SHELXTL'
_computing_structure_refinement 'SHELXL-97 (Sheldrick, 1997)'
_computing_structure_solution 'SHELXS-97 (Sheldrick, 1990)'
_diffrn_ambient_temperature 100(2)
_diffrn_measured_fraction_theta_full 0.999
_diffrn_measured_fraction_theta_max 0.999
_diffrn_radiation_monochromator graphite
_diffrn_radiation_source 'fine-focus sealed tube'
_diffrn_radiation_type MoK\a
_diffrn_radiation_wavelength 0.71073
_diffrn_reflns_av_R_equivalents 0.0389
_diffrn_reflns_av_sigmaI/netI 0.0478
_diffrn_reflns_limit_h_max 17
_diffrn_reflns_limit_h_min -19
_diffrn_reflns_limit_k_max 22
_diffrn_reflns_limit_k_min -37
_diffrn_reflns_limit_l_max 30
_diffrn_reflns_limit_l_min -29
_diffrn_reflns_number 33443
_diffrn_reflns_theta_full 25.00
_diffrn_reflns_theta_max 25.00
_diffrn_reflns_theta_min 1.96
_exptl_absorpt_coefficient_mu 2.058
_exptl_absorpt_correction_T_max 0.7477
_exptl_absorpt_correction_T_min 0.4260
_exptl_absorpt_correction_type multi-scan
_exptl_absorpt_process_details SADABS
_exptl_crystal_colour purple
_exptl_crystal_density_diffrn 1.552
_exptl_crystal_description block
_exptl_crystal_F_000 6424
_exptl_crystal_size_max 0.50
_exptl_crystal_size_mid 0.35
_exptl_crystal_size_min 0.15
_refine_diff_density_max 1.649
_refine_diff_density_min -1.803
_refine_diff_density_rms 0.135
_refine_ls_extinction_method none
_refine_ls_goodness_of_fit_ref 1.077
_refine_ls_hydrogen_treatment constr
_refine_ls_matrix_type full
_refine_ls_number_parameters 715
_refine_ls_number_reflns 11828
_refine_ls_number_restraints 410
_refine_ls_restrained_S_all 1.149
_refine_ls_R_factor_all 0.0738
_refine_ls_R_factor_gt 0.0535
_refine_ls_shift/su_max 0.002
_refine_ls_shift/su_mean 0.000
_refine_ls_structure_factor_coef Fsqd
_refine_ls_weighting_details 'calc w=1/[\s^2^(Fo^2^)+(0.0745P)^2^+105.8718P] where P=(Fo^2^+2Fc^2^)/3'
_refine_ls_weighting_scheme calc
_refine_ls_wR_factor_gt 0.1406
_refine_ls_wR_factor_ref 0.1550
_reflns_number_gt 9064
_reflns_number_total 11828
_reflns_threshold_expression >2sigma(I)
_cod_data_source_file ja208367k_si_011.cif
_cod_data_source_block cogdm
_cod_database_code 4117278

loop_
_symmetry_equiv_pos_as_xyz
'x, y, z'
'-x, y, -z+1/2'
'x+1/2, y+1/2, z'
'-x+1/2, y+1/2, -z+1/2'
'-x, -y, -z'
'x, -y, z-1/2'
'-x+1/2, -y+1/2, -z'
'x+1/2, -y+1/2, z-1/2'

loop_
_atom_site_label
_atom_site_type_symbol
_atom_site_fract_x
_atom_site_fract_y
_atom_site_fract_z
_atom_site_U_iso_or_equiv
_atom_site_adp_type
_atom_site_occupancy
_atom_site_symmetry_multiplicity
_atom_site_calc_flag
_atom_site_refinement_flags
Gd1 Gd -0.102573(19) 0.068803(10) 0.697593(13) 0.02693(12) Uani 1 1 d .
Co1 Co -0.05082(6) 0.11608(3) 0.57945(4) 0.0351(2) Uani 1 1 d .
Co2 Co 0.10843(6) 0.16988(3) 0.62834(4) 0.0330(2) Uani 1 1 d .
Co3 Co 0.08268(6) 0.22718(3) 0.72635(4) 0.0316(2) Uani 1 1 d .
Co4 Co 0.23327(6) 0.14985(3) 0.73861(5) 0.0414(3) Uani 1 1 d .
P1 P 0.06726(11) 0.07149(5) 0.65656(7) 0.0282(4) Uani 1 1 d .
P2 P -0.08057(11) 0.17941(6) 0.66168(7) 0.0301(4) Uani 1 1 d .
O1 O 0.1216(3) 0.16808(14) 0.70940(19) 0.0293(10) Uani 1 1 d .
H1A H 0.0819 0.1470 0.7194 0.035 Uiso 1 1 calc R
O2 O 0.1136(3) 0.10442(15) 0.63236(19) 0.0351(12) Uani 1 1 d .
O3 O 0.0554(3) 0.08003(14) 0.71329(17) 0.0260(10) Uani 1 1 d .
O4 O -0.0226(3) 0.06747(14) 0.62736(18) 0.0305(11) Uani 1 1 d .
O5 O -0.0206(3) 0.16579(15) 0.62521(19) 0.0325(11) Uani 1 1 d .
O6 O -0.1118(3) 0.14045(15) 0.68598(19) 0.0322(11) Uani 1 1 d .
O7 O -0.0411(3) 0.21121(14) 0.70172(19) 0.0316(11) Uani 1 1 d .
O8 O -0.0053(4) 0.12459(17) 0.5166(2) 0.0472(14) Uani 1 1 d .
O9 O 0.0903(4) 0.17143(16) 0.5484(2) 0.0448(13) Uani 1 1 d .
O10 O 0.2310(3) 0.17824(17) 0.6225(2) 0.0449(14) Uani 1 1 d .
O11 O 0.3059(3) 0.1428(2) 0.6871(3) 0.0605(18) Uani 1 1 d .
O12 O 0.2897(3) 0.19444(19) 0.7815(3) 0.0581(17) Uani 1 1 d .
O13 O 0.2017(3) 0.24592(16) 0.7538(2) 0.0430(13) Uani 1 1 d .
O14 O 0.0573(3) 0.28991(15) 0.7328(2) 0.0437(13) Uani 1 1 d .
O15 O 0.1045(3) 0.23541(15) 0.6463(2) 0.0382(12) Uani 1 1 d .
O16 O 0.1496(5) 0.3023(2) 0.6516(3) 0.083(2) Uani 1 1 d .
H16A H 0.1248 0.3024 0.6774 0.125 Uiso 1 1 calc R
O17 O -0.1706(3) 0.11216(17) 0.5575(2) 0.0444(13) Uani 1 1 d .
O18 O -0.1993(3) 0.06954(16) 0.6204(2) 0.0392(12) Uani 1 1 d .
O19 O -0.0465(3) 0.00161(15) 0.71403(19) 0.0323(11) Uani 1 1 d .
O20 O -0.2140(3) 0.02521(16) 0.7182(2) 0.0385(12) Uani 1 1 d .
O21 O -0.2306(3) 0.09244(16) 0.7303(2) 0.0358(12) Uani 1 1 d .
C1 C 0.1168(5) 0.0213(2) 0.6529(3) 0.0355(16) Uani 1 1 d U
H1B H 0.1707 0.0218 0.6759 0.043 Uiso 1 1 calc R
H1C H 0.0829 -0.0008 0.6659 0.043 Uiso 1 1 calc R
C2 C 0.1296(6) 0.0101(2) 0.5986(3) 0.0468(17) Uani 1 1 d U
C3 C 0.1911(6) 0.0276(3) 0.5751(3) 0.0511(19) Uani 1 1 d U
H3A H 0.2276 0.0475 0.5937 0.061 Uiso 1 1 calc R
C4 C 0.2004(7) 0.0167(3) 0.5255(4) 0.067(2) Uani 1 1 d U
H4A H 0.2438 0.0289 0.5106 0.080 Uiso 1 1 calc R
C5 C 0.1502(9) -0.0106(4) 0.4977(5) 0.090(3) Uani 1 1 d U
H5A H 0.1588 -0.0187 0.4638 0.108 Uiso 1 1 calc R
C6 C 0.0845(10) -0.0273(4) 0.5191(5) 0.105(3) Uani 1 1 d U
H6A H 0.0452 -0.0450 0.4988 0.126 Uiso 1 1 calc R
C7 C 0.0774(9) -0.0177(4) 0.5704(4) 0.088(3) Uani 1 1 d U
H7A H 0.0355 -0.0307 0.5860 0.106 Uiso 1 1 calc R
C8 C -0.1641(5) 0.2059(3) 0.6209(3) 0.0457(18) Uani 1 1 d U
H8A H -0.1970 0.1848 0.5984 0.055 Uiso 1 1 calc R
H8B H -0.2003 0.2192 0.6431 0.055 Uiso 1 1 calc R
C9 C -0.1345(4) 0.2386(2) 0.5876(3) 0.074(2) Uani 1 1 d GU
C10 C -0.1326(5) 0.2296(2) 0.5355(3) 0.106(3) Uani 1 1 d GU
H10A H -0.1531 0.2034 0.5212 0.127 Uiso 1 1 calc R
C11 C -0.1008(6) 0.2589(3) 0.5044(3) 0.128(4) Uani 1 1 d GU
H11A H -0.0996 0.2528 0.4688 0.153 Uiso 1 1 calc R
C12 C -0.0709(6) 0.2972(3) 0.5254(4) 0.136(4) Uani 1 1 d GU
H12A H -0.0491 0.3173 0.5041 0.163 Uiso 1 1 calc R
C13 C -0.0727(5) 0.3062(2) 0.5774(4) 0.125(4) Uani 1 1 d GU
H13A H -0.0522 0.3324 0.5918 0.150 Uiso 1 1 calc R
C14 C -0.1045(5) 0.2769(2) 0.6086(3) 0.098(3) Uani 1 1 d GU
H14A H -0.1058 0.2830 0.6441 0.117 Uiso 1 1 calc R
C15 C 0.0535(6) 0.1500(2) 0.5123(3) 0.051(2) Uani 1 1 d DU
C16 C 0.0784(6) 0.1526(3) 0.4584(3) 0.073(2) Uani 1 1 d DU
C17 C 0.1460(9) 0.1818(5) 0.4571(6) 0.142(5) Uani 1 1 d DU
H17A H 0.1603 0.1824 0.4219 0.213 Uiso 1 1 calc R
H17B H 0.1938 0.1727 0.4819 0.213 Uiso 1 1 calc R
H17C H 0.1295 0.2101 0.4665 0.213 Uiso 1 1 calc R
C18 C 0.0965(8) 0.1103(3) 0.4404(4) 0.093(4) Uani 1 1 d DU
H18A H 0.1123 0.1122 0.4058 0.140 Uiso 1 1 calc R
H18B H 0.0477 0.0924 0.4388 0.140 Uiso 1 1 calc R
H18C H 0.1418 0.0979 0.4647 0.140 Uiso 1 1 calc R
C19 C 0.0073(9) 0.1687(5) 0.4206(5) 0.147(5) Uani 1 1 d DU
H19A H 0.0227 0.1702 0.3858 0.220 Uiso 1 1 calc R
H19B H -0.0078 0.1969 0.4313 0.220 Uiso 1 1 calc R
H19C H -0.0396 0.1496 0.4200 0.220 Uiso 1 1 calc R
C20 C 0.2961(6) 0.1606(3) 0.6433(5) 0.060(2) Uani 1 1 d U
C21 C 0.3695(6) 0.1603(4) 0.6136(5) 0.082(3) Uani 1 1 d U
C22 C 0.3727(7) 0.2000(4) 0.5840(5) 0.097(4) Uani 1 1 d U
H22A H 0.3246 0.2018 0.5567 0.145 Uiso 1 1 calc R
H22B H 0.4228 0.2005 0.5682 0.145 Uiso 1 1 calc R
H22C H 0.3728 0.2241 0.6076 0.145 Uiso 1 1 calc R
C23 C 0.4501(7) 0.1595(6) 0.6538(7) 0.138(5) Uani 1 1 d U
H23A H 0.4975 0.1591 0.6354 0.207 Uiso 1 1 calc R
H23B H 0.4508 0.1343 0.6755 0.207 Uiso 1 1 calc R
H23C H 0.4527 0.1847 0.6758 0.207 Uiso 1 1 calc R
C24 C 0.3678(11) 0.1217(5) 0.5850(7) 0.144(5) Uani 1 1 d U
H24A H 0.3185 0.1209 0.5585 0.215 Uiso 1 1 calc R
H24B H 0.3668 0.0979 0.6089 0.215 Uiso 1 1 calc R
H24C H 0.4168 0.1198 0.5682 0.215 Uiso 1 1 calc R
C25 C 0.2698(5) 0.2331(3) 0.7741(4) 0.055(2) Uani 1 1 d U
C26 C 0.3372(6) 0.2663(4) 0.7916(5) 0.078(3) Uani 1 1 d U
C27 C 0.2997(8) 0.3071(4) 0.8023(6) 0.115(4) Uani 1 1 d U
H27A H 0.3432 0.3278 0.8133 0.172 Uiso 1 1 calc R
H27B H 0.2665 0.3034 0.8301 0.172 Uiso 1 1 calc R
H27C H 0.2647 0.3171 0.7708 0.172 Uiso 1 1 calc R
C28 C 0.3948(10) 0.2507(5) 0.8352(7) 0.152(5) Uani 1 1 d U
H28A H 0.4368 0.2722 0.8459 0.228 Uiso 1 1 calc R
H28B H 0.4210 0.2250 0.8250 0.228 Uiso 1 1 calc R
H28C H 0.3655 0.2445 0.8642 0.228 Uiso 1 1 calc R
C29 C 0.3842(9) 0.2715(5) 0.7485(7) 0.145(5) Uani 1 1 d U
H29A H 0.4274 0.2926 0.7580 0.217 Uiso 1 1 calc R
H29B H 0.3474 0.2809 0.7173 0.217 Uiso 1 1 calc R
H29C H 0.4093 0.2445 0.7414 0.217 Uiso 1 1 calc R
C30 C 0.0000 0.3085(3) 0.7500 0.060(3) Uani 1 2 d SDU
C31 C -0.0068(15) 0.3562(3) 0.7455(8) 0.091(4) Uani 0.50 1 d PDU
C32 C 0.0771(8) 0.3753(3) 0.7445(7) 0.117(4) Uani 1 1 d DU
H32A H 0.1094 0.3726 0.7784 0.175 Uiso 1 1 d R
H32B H 0.1037 0.3607 0.7195 0.175 Uiso 1 1 d R
H32C H 0.0715 0.4046 0.7354 0.175 Uiso 1 1 d R
C33 C -0.0281(11) 0.3681(5) 0.6878(7) 0.139(5) Uani 1 1 d DU
H33A H -0.0832 0.3599 0.6736 0.208 Uiso 1 1 d R
H33B H -0.0224 0.3980 0.6848 0.208 Uiso 1 1 d R
H33C H 0.0098 0.3542 0.6690 0.208 Uiso 1 1 d R
C34 C 0.1516(6) 0.2651(3) 0.5712(4) 0.056(2) Uani 1 1 d U
H34A H 0.1381 0.2370 0.5568 0.084 Uiso 1 1 calc R
H34B H 0.2099 0.2709 0.5710 0.084 Uiso 1 1 calc R
H34C H 0.1181 0.2862 0.5501 0.084 Uiso 1 1 calc R
C38 C 0.0000 -0.0169(3) 0.7500 0.046(3) Uani 1 2 d SDU
C39 C 0.0000 -0.0651(4) 0.7500 0.088(3) Uani 1 2 d SDU
C40 C 0.0918(9) -0.0775(4) 0.7365(7) 0.136(4) Uani 1 1 d DU
H40A H 0.1338 -0.0678 0.7638 0.203 Uiso 1 1 d R
H40B H 0.0966 -0.1075 0.7327 0.203 Uiso 1 1 d R
H40C H 0.0981 -0.0639 0.7045 0.203 Uiso 1 1 d R
C41 C -0.0715(10) -0.0808(4) 0.7044(6) 0.139(5) Uani 1 1 d DU
H41A H -0.1235 -0.0737 0.7143 0.208 Uiso 1 1 d R
H41B H -0.0665 -0.0672 0.6722 0.208 Uiso 1 1 d R
H41C H -0.0680 -0.1108 0.7003 0.208 Uiso 1 1 d R
C42 C -0.0116(11) -0.0824(4) 0.8053(5) 0.115(4) Uani 1 1 d DU
H42A H -0.0654 -0.0751 0.8121 0.173 Uiso 1 1 d R
H42B H -0.0054 -0.1125 0.8063 0.173 Uiso 1 1 d R
H42C H 0.0291 -0.0699 0.8312 0.173 Uiso 1 1 d R
C43 C -0.2202(5) 0.0912(3) 0.5801(3) 0.0413(18) Uani 1 1 d U
C44 C -0.3105(5) 0.0943(3) 0.5566(4) 0.054(2) Uani 1 1 d U
C45 C -0.3208(6) 0.1020(4) 0.4979(4) 0.074(3) Uani 1 1 d U
H45A H -0.2990 0.0778 0.4811 0.111 Uiso 1 1 calc R
H45B H -0.2908 0.1275 0.4911 0.111 Uiso 1 1 calc R
H45C H -0.3792 0.1055 0.4840 0.111 Uiso 1 1 calc R
C46 C -0.3545(5) 0.0539(3) 0.5668(4) 0.066(3) Uani 1 1 d U
H46A H -0.3316 0.0304 0.5494 0.100 Uiso 1 1 calc R
H46B H -0.4132 0.0567 0.5533 0.100 Uiso 1 1 calc R
H46C H -0.3471 0.0486 0.6043 0.100 Uiso 1 1 calc R
C47 C -0.3450(5) 0.1317(3) 0.5833(4) 0.062(2) Uani 1 1 d U
H47A H -0.3379 0.1266 0.6209 0.094 Uiso 1 1 calc R
H47B H -0.4036 0.1350 0.5697 0.094 Uiso 1 1 calc R
H47C H -0.3156 0.1574 0.5765 0.094 Uiso 1 1 calc R
C48 C -0.2602(4) 0.0548(3) 0.7277(3) 0.0379(17) Uani 1 1 d U
C49 C -0.3475(5) 0.0458(3) 0.7362(3) 0.0453(18) Uani 1 1 d U
C50 C -0.3775(5) 0.0040(3) 0.7097(4) 0.061(2) Uani 1 1 d U
H50A H -0.3413 -0.0190 0.7243 0.092 Uiso 1 1 calc R
H50B H -0.3768 0.0061 0.6722 0.092 Uiso 1 1 calc R
H50C H -0.4337 -0.0018 0.7157 0.092 Uiso 1 1 calc R
C51 C -0.4047(5) 0.0819(3) 0.7135(4) 0.056(2) Uani 1 1 d U
H51A H -0.3859 0.1084 0.7308 0.084 Uiso 1 1 calc R
H51B H -0.4608 0.0759 0.7192 0.084 Uiso 1 1 calc R
H51C H -0.4036 0.0843 0.6761 0.084 Uiso 1 1 calc R
C52 C -0.3460(5) 0.0418(3) 0.7950(4) 0.055(2) Uani 1 1 d U
H52A H -0.3274 0.0684 0.8120 0.083 Uiso 1 1 calc R
H52B H -0.3082 0.0192 0.8088 0.083 Uiso 1 1 calc R
H52C H -0.4013 0.0352 0.8019 0.083 Uiso 1 1 calc R
C59 C 0.1343(5) 0.2668(2) 0.6259(4) 0.0451(19) Uani 1 1 d U
C53S C -0.2621(7) -0.0795(3) 0.6242(4) 0.069(3) Uiso 1 1 d DU
C54S C -0.2840(8) -0.1145(4) 0.6298(5) 0.082(3) Uiso 1 1 d U
H54A H -0.3398 -0.1142 0.6383 0.123 Uiso 1 1 calc R
H54B H -0.2467 -0.1279 0.6581 0.123 Uiso 1 1 calc R
H54C H -0.2836 -0.1304 0.5975 0.123 Uiso 1 1 calc R
C55S C -0.4969(13) -0.0307(6) 0.5625(8) 0.138(6) Uiso 1 1 d U
C56S C -0.5607(11) -0.0092(6) 0.5823(7) 0.139(6) Uiso 1 1 d U
H56A H -0.5624 -0.0187 0.6180 0.209 Uiso 1 1 calc R
H56B H -0.6134 -0.0154 0.5605 0.209 Uiso 1 1 calc R
H56C H -0.5504 0.0212 0.5823 0.209 Uiso 1 1 calc R
N3S N 0.2960(12) -0.0652(6) 0.6454(8) 0.183(7) Uiso 1 1 d D
N1S N -0.2382(7) -0.0422(3) 0.6178(4) 0.099(3) Uiso 1 1 d D
N2S N -0.4429(12) -0.0471(6) 0.5371(8) 0.178(7) Uiso 1 1 d .
C57S C 0.2457(12) -0.0879(6) 0.6264(8) 0.144(6) Uiso 1 1 d DU
C58S C 0.1797(14) -0.1151(7) 0.5962(9) 0.210(10) Uiso 1 1 d DU
H58A H 0.1997 -0.1441 0.5952 0.314 Uiso 1 1 calc R
H58B H 0.1656 -0.1043 0.5607 0.314 Uiso 1 1 calc R
H58C H 0.1308 -0.1146 0.6132 0.314 Uiso 1 1 calc R

loop_
_atom_site_aniso_label
_atom_site_aniso_U_11
_atom_site_aniso_U_22
_atom_site_aniso_U_33
_atom_site_aniso_U_23
_atom_site_aniso_U_13
_atom_site_aniso_U_12
Gd1 0.02072(18) 0.02592(19) 0.0322(2) -0.00007(14) -0.00176(13) -0.00394(13)
Co1 0.0353(6) 0.0344(6) 0.0327(5) 0.0044(4) -0.0035(4) -0.0049(4)
Co2 0.0296(5) 0.0288(5) 0.0408(6) 0.0028(4) 0.0063(4) -0.0039(4)
Co3 0.0225(5) 0.0249(5) 0.0459(6) -0.0007(4) 0.0008(4) -0.0031(4)
Co4 0.0213(5) 0.0371(6) 0.0629(7) 0.0033(5) -0.0026(5) -0.0014(4)
P1 0.0266(9) 0.0255(9) 0.0318(10) -0.0012(7) 0.0022(7) -0.0013(7)
P2 0.0223(9) 0.0284(9) 0.0371(10) 0.0039(8) -0.0033(8) 0.0004(7)
O1 0.022(2) 0.025(2) 0.039(3) 0.000(2) 0.000(2) -0.0035(19)
O2 0.039(3) 0.029(3) 0.039(3) 0.000(2) 0.012(2) 0.002(2)
O3 0.023(2) 0.028(2) 0.025(2) 0.0009(19) 0.0003(19) 0.0008(18)
O4 0.029(3) 0.031(3) 0.029(3) 0.001(2) -0.001(2) -0.002(2)
O5 0.027(3) 0.032(3) 0.037(3) 0.004(2) -0.001(2) -0.005(2)
O6 0.025(2) 0.028(3) 0.042(3) 0.001(2) -0.001(2) -0.0024(19)
O7 0.022(2) 0.026(2) 0.045(3) 0.002(2) 0.001(2) -0.0002(19)
O8 0.059(4) 0.044(3) 0.037(3) 0.003(2) 0.002(3) -0.011(3)
O9 0.058(4) 0.035(3) 0.042(3) 0.001(3) 0.013(3) -0.010(3)
O10 0.035(3) 0.041(3) 0.062(4) 0.008(3) 0.017(3) -0.001(2)
O11 0.028(3) 0.073(4) 0.082(5) 0.028(4) 0.012(3) 0.005(3)
O12 0.030(3) 0.049(4) 0.088(5) -0.006(3) -0.013(3) -0.006(3)
O13 0.023(3) 0.040(3) 0.064(4) -0.006(3) 0.003(3) -0.009(2)
O14 0.038(3) 0.025(3) 0.069(4) -0.001(3) 0.009(3) -0.002(2)
O15 0.037(3) 0.029(3) 0.049(3) 0.007(2) 0.007(2) -0.004(2)
O16 0.087(6) 0.057(5) 0.112(6) 0.000(4) 0.036(5) -0.016(4)
O17 0.037(3) 0.049(3) 0.042(3) 0.004(3) -0.011(2) -0.004(3)
O18 0.031(3) 0.046(3) 0.035(3) -0.003(2) -0.011(2) -0.005(2)
O19 0.033(3) 0.029(3) 0.034(3) 0.001(2) 0.002(2) -0.004(2)
O20 0.028(3) 0.036(3) 0.051(3) 0.000(2) 0.003(2) -0.005(2)
O21 0.023(2) 0.038(3) 0.045(3) 0.000(2) 0.002(2) -0.003(2)
C1 0.043(4) 0.028(4) 0.036(4) -0.002(3) 0.008(3) 0.002(3)
C2 0.070(4) 0.033(4) 0.041(4) 0.000(3) 0.020(3) -0.002(3)
C3 0.058(4) 0.054(4) 0.045(4) 0.006(3) 0.019(4) 0.012(3)
C4 0.093(6) 0.064(5) 0.051(5) 0.007(4) 0.034(4) 0.015(4)
C5 0.151(7) 0.071(6) 0.061(5) -0.014(4) 0.054(5) -0.013(5)
C6 0.154(6) 0.093(6) 0.074(5) -0.025(5) 0.040(5) -0.043(5)
C7 0.138(7) 0.077(6) 0.056(5) -0.021(4) 0.039(5) -0.050(5)
C8 0.034(4) 0.045(4) 0.052(5) 0.006(4) -0.011(3) 0.009(3)
C9 0.059(5) 0.076(5) 0.082(5) 0.038(4) 0.001(4) 0.026(4)
C10 0.113(7) 0.116(6) 0.093(6) 0.057(5) 0.029(6) 0.052(6)
C11 0.125(8) 0.142(8) 0.123(7) 0.073(6) 0.044(6) 0.057(7)
C12 0.111(7) 0.145(8) 0.154(8) 0.087(7) 0.028(7) 0.028(7)
C13 0.098(7) 0.113(7) 0.156(8) 0.080(6) -0.002(7) 0.000(6)
C14 0.076(6) 0.080(5) 0.127(6) 0.062(5) -0.012(6) -0.007(5)
C15 0.079(6) 0.028(4) 0.050(5) 0.004(4) 0.021(4) -0.007(4)
C16 0.114(6) 0.057(5) 0.055(5) 0.006(4) 0.036(5) -0.015(5)
C17 0.190(8) 0.139(8) 0.112(8) -0.003(7) 0.070(7) -0.075(7)
C18 0.140(10) 0.081(6) 0.073(7) 0.004(5) 0.059(7) 0.000(6)
C19 0.172(8) 0.171(9) 0.098(7) 0.032(7) 0.025(7) 0.058(7)
C20 0.041(4) 0.046(5) 0.102(7) 0.014(5) 0.037(5) 0.003(4)
C21 0.050(5) 0.082(6) 0.129(7) 0.024(5) 0.057(5) 0.009(5)
C22 0.071(7) 0.107(8) 0.125(10) 0.031(7) 0.056(7) -0.007(6)
C23 0.048(6) 0.200(14) 0.175(12) 0.063(9) 0.046(6) 0.018(7)
C24 0.154(11) 0.114(8) 0.200(13) -0.024(9) 0.143(9) -0.019(9)
C25 0.028(4) 0.056(5) 0.081(6) -0.016(5) 0.006(4) -0.013(4)
C26 0.039(5) 0.074(5) 0.114(6) -0.022(5) -0.006(4) -0.022(4)
C27 0.089(7) 0.089(6) 0.161(9) -0.048(6) 0.002(6) -0.028(5)
C28 0.127(8) 0.125(8) 0.173(8) -0.004(7) -0.065(7) -0.043(6)
C29 0.103(10) 0.156(12) 0.187(10) -0.058(9) 0.060(8) -0.091(8)
C30 0.053(7) 0.029(5) 0.102(9) 0.000 0.024(7) 0.000
C31 0.093(8) 0.031(5) 0.153(9) 0.010(7) 0.032(7) -0.004(7)
C32 0.103(8) 0.039(5) 0.212(11) -0.004(7) 0.037(8) -0.015(5)
C33 0.156(10) 0.077(7) 0.178(11) 0.028(7) 0.011(9) 0.006(8)
C34 0.066(6) 0.040(5) 0.064(5) 0.013(4) 0.021(5) -0.007(4)
C38 0.060(7) 0.042(5) 0.042(6) 0.000 0.024(5) 0.000
C39 0.130(8) 0.049(5) 0.088(7) 0.000 0.022(6) 0.000
C40 0.168(9) 0.098(8) 0.146(10) -0.003(7) 0.040(8) 0.028(7)
C41 0.189(10) 0.093(8) 0.126(9) -0.009(7) -0.002(9) -0.023(8)
C42 0.149(10) 0.077(7) 0.117(8) 0.022(6) 0.011(7) -0.009(7)
C43 0.035(4) 0.047(4) 0.038(4) -0.007(4) -0.008(3) -0.006(3)
C44 0.036(4) 0.069(5) 0.051(4) -0.001(4) -0.011(4) -0.005(4)
C45 0.046(5) 0.109(8) 0.059(5) 0.007(5) -0.020(4) -0.003(5)
C46 0.034(4) 0.085(6) 0.073(6) -0.001(5) -0.014(4) -0.015(4)
C47 0.037(5) 0.081(6) 0.064(6) 0.006(5) -0.008(4) 0.008(4)
C48 0.027(3) 0.044(4) 0.040(4) 0.007(3) -0.003(3) -0.006(3)
C49 0.025(3) 0.053(4) 0.057(4) 0.002(4) 0.004(3) -0.009(3)
C50 0.039(5) 0.063(5) 0.081(6) -0.004(5) 0.008(5) -0.022(4)
C51 0.028(4) 0.072(5) 0.066(6) 0.007(5) 0.003(4) -0.001(4)
C52 0.033(4) 0.070(6) 0.065(5) 0.007(4) 0.013(4) -0.002(4)
C59 0.045(5) 0.028(4) 0.063(5) 0.005(4) 0.007(4) -0.008(3)

loop_
_atom_type_symbol
_atom_type_description
_atom_type_scat_dispersion_real
_atom_type_scat_dispersion_imag
_atom_type_scat_source
C C 0.0033 0.0016 'International Tables Vol C Tables 4.2.6.8 and 6.1.1.4'
H H 0.0000 0.0000 'International Tables Vol C Tables 4.2.6.8 and 6.1.1.4'
O O 0.0106 0.0060 'International Tables Vol C Tables 4.2.6.8 and 6.1.1.4'
P P 0.1023 0.0942 'International Tables Vol C Tables 4.2.6.8 and 6.1.1.4'
Co Co 0.3494 0.9721 'International Tables Vol C Tables 4.2.6.8 and 6.1.1.4'
Gd Gd -0.1653 3.9035 'International Tables Vol C Tables 4.2.6.8 and 6.1.1.4'
N N 0.0061 0.0033 'International Tables Vol C Tables 4.2.6.8 and 6.1.1.4'

loop_
_geom_angle_atom_site_label_1
_geom_angle_atom_site_label_2
_geom_angle_atom_site_label_3
_geom_angle
_geom_angle_site_symmetry_1
_geom_angle_site_symmetry_3
O6 Gd1 O19 160.75(16) . .
O6 Gd1 O3 89.12(16) . 2_556
O19 Gd1 O3 84.17(16) . 2_556
O6 Gd1 O18 81.73(17) . .
O19 Gd1 O18 111.07(17) . .
O3 Gd1 O18 155.62(17) 2_556 .
O6 Gd1 O4 87.16(16) . .
O19 Gd1 O4 82.82(16) . .
O3 Gd1 O4 127.82(15) 2_556 .
O18 Gd1 O4 74.50(17) . .
O6 Gd1 O20 123.84(17) . .
O19 Gd1 O20 74.39(17) . .
O3 Gd1 O20 90.66(17) 2_556 .
O18 Gd1 O20 76.15(18) . .
O4 Gd1 O20 132.86(17) . .
O6 Gd1 O21 72.99(16) . .
O19 Gd1 O21 122.64(16) . .
O3 Gd1 O21 77.54(16) 2_556 .
O18 Gd1 O21 78.18(18) . .
O4 Gd1 O21 148.20(16) . .
O20 Gd1 O21 52.32(16) . .
O6 Gd1 O3 85.91(15) . .
O19 Gd1 O3 74.84(15) . .
O3 Gd1 O3 70.01(17) 2_556 .
O18 Gd1 O3 131.19(16) . .
O4 Gd1 O3 57.81(15) . .
O20 Gd1 O3 145.02(16) . .
O21 Gd1 O3 141.39(15) . .
O6 Gd1 C48 98.4(2) . .
O19 Gd1 C48 99.1(2) . .
O3 Gd1 C48 85.75(19) 2_556 .
O18 Gd1 C48 73.4(2) . .
O4 Gd1 C48 146.21(19) . .
O20 Gd1 C48 25.80(19) . .
O21 Gd1 C48 26.7(2) . .
O3 Gd1 C48 155.37(18) . .
O6 Gd1 P1 88.43(12) . .
O19 Gd1 P1 74.92(12) . .
O3 Gd1 P1 99.08(11) 2_556 .
O18 Gd1 P1 103.18(14) . .
O4 Gd1 P1 28.83(11) . .
O20 Gd1 P1 146.58(13) . .
O21 Gd1 P1 161.07(12) . .
O3 Gd1 P1 29.16(10) . .
C48 Gd1 P1 171.74(17) . .
O6 Gd1 Gd1 96.96(11) . 2_556
O19 Gd1 Gd1 66.88(12) . 2_556
O3 Gd1 Gd1 38.32(11) 2_556 2_556
O18 Gd1 Gd1 165.16(13) . 2_556
O4 Gd1 Gd1 90.68(11) . 2_556
O20 Gd1 Gd1 115.96(13) . 2_556
O21 Gd1 Gd1 115.72(12) . 2_556
O3 Gd1 Gd1 34.21(10) . 2_556
C48 Gd1 Gd1 121.30(15) . 2_556
P1 Gd1 Gd1 61.98(3) . 2_556
O8 Co1 O17 105.7(2) . .
O8 Co1 O4 123.8(2) . .
O17 Co1 O4 104.9(2) . .
O8 Co1 O5 107.6(2) . .
O17 Co1 O5 111.5(2) . .
O4 Co1 O5 103.13(19) . .
O9 Co2 O10 84.8(2) . .
O9 Co2 O2 94.2(2) . .
O10 Co2 O2 95.7(2) . .
O9 Co2 O1 177.6(2) . .
O10 Co2 O1 97.6(2) . .
O2 Co2 O1 85.70(19) . .
O9 Co2 O5 88.8(2) . .
O10 Co2 O5 172.6(2) . .
O2 Co2 O5 88.49(19) . .
O1 Co2 O5 88.85(18) . .
O9 Co2 O15 101.1(2) . .
O10 Co2 O15 87.4(2) . .
O2 Co2 O15 164.6(2) . .
O1 Co2 O15 78.91(19) . .
O5 Co2 O15 90.18(19) . .
O14 Co3 O1 168.8(2) . .
O14 Co3 O13 83.5(2) . .
O1 Co3 O13 91.42(19) . .
O14 Co3 O7 93.3(2) . .
O1 Co3 O7 92.08(18) . .
O13 Co3 O7 176.1(2) . .
O14 Co3 O7 93.5(2) . 2_556
O1 Co3 O7 97.22(18) . 2_556
O13 Co3 O7 100.6(2) . 2_556
O7 Co3 O7 77.3(2) . 2_556
O14 Co3 O15 91.6(2) . .
O1 Co3 O15 78.44(19) . .
O13 Co3 O15 90.2(2) . .
O7 Co3 O15 92.13(19) . .
O7 Co3 O15 168.55(19) 2_556 .
O12 Co4 O11 100.9(3) . .
O12 Co4 O1 110.0(2) . .
O11 Co4 O1 114.1(2) . .
O12 Co4 O21 118.0(3) . 2_556
O11 Co4 O21 103.3(2) . 2_556
O1 Co4 O21 110.24(19) . 2_556
O2 P1 O3 115.6(3) . .
O2 P1 O4 111.2(3) . .
O3 P1 O4 103.0(3) . .
O2 P1 C1 109.3(3) . .
O3 P1 C1 109.5(3) . .
O4 P1 C1 107.8(3) . .
O2 P1 Gd1 134.7(2) . .
O3 P1 Gd1 54.99(17) . .
O4 P1 Gd1 48.46(18) . .
C1 P1 Gd1 115.4(3) . .
O6 P2 O7 113.1(3) . .
O6 P2 O5 108.8(3) . .
O7 P2 O5 111.3(3) . .
O6 P2 C8 110.3(3) . .
O7 P2 C8 107.3(3) . .
O5 P2 C8 105.8(4) . .
Co4 O1 Co3 119.5(2) . .
Co4 O1 Co2 109.9(2) . .
Co3 O1 Co2 101.9(2) . .
Co4 O1 H1A 108.3 . .
Co3 O1 H1A 108.3 . .
Co2 O1 H1A 108.3 . .
P1 O2 Co2 134.5(3) . .
P1 O3 Gd1 147.5(3) . 2_556
P1 O3 Gd1 95.8(2) . .
Gd1 O3 Gd1 107.48(16) 2_556 .
P1 O4 Co1 110.6(3) . .
P1 O4 Gd1 102.7(2) . .
Co1 O4 Gd1 111.0(2) . .
P2 O5 Co1 117.9(3) . .
P2 O5 Co2 134.3(3) . .
Co1 O5 Co2 103.0(2) . .
P2 O6 Gd1 147.5(3) . .
P2 O7 Co3 131.1(3) . .
P2 O7 Co3 126.3(3) . 2_556
Co3 O7 Co3 96.1(2) . 2_556
C15 O8 Co1 124.4(5) . .
C15 O9 Co2 136.9(5) . .
C20 O10 Co2 133.7(5) . .
C20 O11 Co4 124.6(5) . .
C25 O12 Co4 121.6(6) . .
C25 O13 Co3 143.6(6) . .
C30 O14 Co3 131.4(5) . .
C59 O15 Co2 130.4(5) . .
C59 O15 Co3 128.9(5) . .
Co2 O15 Co3 96.15(19) . .
C59 O16 H16A 109.5 . .
C43 O17 Co1 126.1(5) . .
C43 O18 Gd1 140.9(5) . .
C38 O19 Gd1 137.6(5) . .
C48 O20 Gd1 97.0(4) . .
C48 O21 Co4 146.7(5) . 2_556
C48 O21 Gd1 92.1(4) . .
Co4 O21 Gd1 118.9(2) 2_556 .
C2 C1 P1 113.1(5) . .
C2 C1 H1B 109.0 . .
P1 C1 H1B 109.0 . .
C2 C1 H1C 109.0 . .
P1 C1 H1C 109.0 . .
H1B C1 H1C 107.8 . .
C7 C2 C3 117.9(8) . .
C7 C2 C1 119.2(8) . .
C3 C2 C1 122.9(8) . .
C4 C3 C2 121.1(10) . .
C4 C3 H3A 119.5 . .
C2 C3 H3A 119.5 . .
C5 C4 C3 121.7(10) . .
C5 C4 H4A 119.2 . .
C3 C4 H4A 119.2 . .
C4 C5 C6 119.0(10) . .
C4 C5 H5A 120.5 . .
C6 C5 H5A 120.5 . .
C5 C6 C7 119.2(12) . .
C5 C6 H6A 120.4 . .
C7 C6 H6A 120.4 . .
C2 C7 C6 121.0(11) . .
C2 C7 H7A 119.5 . .
C6 C7 H7A 119.5 . .
C9 C8 P2 112.2(6) . .
C9 C8 H8A 109.2 . .
P2 C8 H8A 109.2 . .
C9 C8 H8B 109.2 . .
P2 C8 H8B 109.2 . .
H8A C8 H8B 107.9 . .
C10 C9 C14 120.0 . .
C10 C9 C8 119.1(6) . .
C14 C9 C8 120.8(6) . .
C11 C10 C9 120.0 . .
C11 C10 H10A 120.0 . .
C9 C10 H10A 120.0 . .
C10 C11 C12 120.0 . .
C10 C11 H11A 120.0 . .
C12 C11 H11A 120.0 . .
C13 C12 C11 120.0 . .
C13 C12 H12A 120.0 . .
C11 C12 H12A 120.0 . .
C12 C13 C14 120.0 . .
C12 C13 H13A 120.0 . .
C14 C13 H13A 120.0 . .
C13 C14 C9 120.0 . .
C13 C14 H14A 120.0 . .
C9 C14 H14A 120.0 . .
O9 C15 O8 124.6(7) . .
O9 C15 C16 119.8(7) . .
O8 C15 C16 115.6(7) . .
C17 C16 C18 112.3(9) . .
C17 C16 C19 106.8(9) . .
C18 C16 C19 106.3(9) . .
C17 C16 C15 112.0(8) . .
C18 C16 C15 110.1(7) . .
C19 C16 C15 109.0(9) . .
C16 C17 H17A 109.5 . .
C16 C17 H17B 109.5 . .
H17A C17 H17B 109.5 . .
C16 C17 H17C 109.5 . .
H17A C17 H17C 109.5 . .
H17B C17 H17C 109.5 . .
C16 C18 H18A 109.5 . .
C16 C18 H18B 109.5 . .
H18A C18 H18B 109.5 . .
C16 C18 H18C 109.5 . .
H18A C18 H18C 109.5 . .
H18B C18 H18C 109.5 . .
C16 C19 H19A 109.5 . .
C16 C19 H19B 109.5 . .
H19A C19 H19B 109.5 . .
C16 C19 H19C 109.5 . .
H19A C19 H19C 109.5 . .
H19B C19 H19C 109.5 . .
O10 C20 O11 124.6(8) . .
O10 C20 C21 118.2(10) . .
O11 C20 C21 117.2(9) . .
C24 C21 C22 117.3(13) . .
C24 C21 C20 108.3(9) . .
C22 C21 C20 110.7(9) . .
C24 C21 C23 106.2(13) . .
C22 C21 C23 105.4(11) . .
C20 C21 C23 108.5(11) . .
C21 C22 H22A 109.5 . .
C21 C22 H22B 109.5 . .
H22A C22 H22B 109.5 . .
C21 C22 H22C 109.5 . .
H22A C22 H22C 109.5 . .
H22B C22 H22C 109.5 . .
C21 C23 H23A 109.5 . .
C21 C23 H23B 109.5 . .
H23A C23 H23B 109.5 . .
C21 C23 H23C 109.5 . .
H23A C23 H23C 109.5 . .
H23B C23 H23C 109.5 . .
C21 C24 H24A 109.5 . .
C21 C24 H24B 109.5 . .
H24A C24 H24B 109.5 . .
C21 C24 H24C 109.5 . .
H24A C24 H24C 109.5 . .
H24B C24 H24C 109.5 . .
O13 C25 O12 125.2(7) . .
O13 C25 C26 117.8(9) . .
O12 C25 C26 117.0(8) . .
C28 C26 C29 106.1(13) . .
C28 C26 C27 113.0(13) . .
C29 C26 C27 109.4(13) . .
C28 C26 C25 110.5(11) . .
C29 C26 C25 107.1(10) . .
C27 C26 C25 110.4(9) . .
C26 C27 H27A 109.5 . .
C26 C27 H27B 109.5 . .
H27A C27 H27B 109.5 . .
C26 C27 H27C 109.5 . .
H27A C27 H27C 109.5 . .
H27B C27 H27C 109.5 . .
C26 C28 H28A 109.5 . .
C26 C28 H28B 109.5 . .
H28A C28 H28B 109.5 . .
C26 C28 H28C 109.5 . .
H28A C28 H28C 109.5 . .
H28B C28 H28C 109.5 . .
C26 C29 H29A 109.5 . .
C26 C29 H29B 109.5 . .
H29A C29 H29B 109.5 . .
C26 C29 H29C 109.5 . .
H29A C29 H29C 109.5 . .
H29B C29 H29C 109.5 . .
O14 C30 O14 124.0(9) . 2_556
O14 C30 C31 119.4(11) . .
O14 C30 C31 116.4(11) 2_556 .
O14 C30 C31 116.4(11) . 2_556
O14 C30 C31 119.3(11) 2_556 2_556
C31 C30 C31 11.2(15) . 2_556
C31 C31 C32 114(9) 2_556 2_556
C31 C31 C32 56(8) 2_556 .
C32 C31 C32 128.9(13) 2_556 .
C31 C31 C30 84.4(8) 2_556 .
C32 C31 C30 118.7(15) 2_556 .
C32 C31 C30 110.1(14) . .
C31 C31 C33 143(10) 2_556 .
C32 C31 C33 90.5(15) 2_556 .
C32 C31 C33 87.3(15) . .
C30 C31 C33 108.8(12) . .
C31 C31 C33 31(8) 2_556 2_556
C32 C31 C33 82.7(14) 2_556 2_556
C32 C31 C33 77.1(11) . 2_556
C30 C31 C33 97.3(11) . 2_556
C33 C31 C33 153.0(13) . 2_556
C31 C32 C31 10.4(16) 2_556 .
C31 C32 H32A 98.5 2_556 .
C31 C32 H32A 108.9 . .
C31 C32 H32B 114.0 2_556 .
C31 C32 H32B 109.6 . .
H32A C32 H32B 109.5 . .
C31 C32 H32C 115.2 2_556 .
C31 C32 H32C 109.9 . .
H32A C32 H32C 109.5 . .
H32B C32 H32C 109.5 . .
C31 C33 C31 5.8(16) . 2_556
C31 C33 H33A 111.5 . .
C31 C33 H33A 117.2 2_556 .
C31 C33 H33B 108.2 . .
C31 C33 H33B 105.5 2_556 .
H33A C33 H33B 109.5 . .
C31 C33 H33C 108.8 . .
C31 C33 H33C 105.4 2_556 .
H33A C33 H33C 109.5 . .
H33B C33 H33C 109.5 . .
C59 C34 H34A 109.5 . .
C59 C34 H34B 109.5 . .
H34A C34 H34B 109.5 . .
C59 C34 H34C 109.5 . .
H34A C34 H34C 109.5 . .
H34B C34 H34C 109.5 . .
O19 C38 O19 124.4(9) 2_556 .
O19 C38 C39 117.8(5) 2_556 .
O19 C38 C39 117.8(5) . .
C38 C39 C42 110.3(6) . 2_556
C38 C39 C42 110.3(6) . .
C42 C39 C42 139.3(13) 2_556 .
C38 C39 C41 107.9(7) . 2_556
C42 C39 C41 112.5(7) 2_556 2_556
C42 C39 C41 53.4(7) . 2_556
C38 C39 C41 107.9(7) . .
C42 C39 C41 53.4(7) 2_556 .
C42 C39 C41 112.5(7) . .
C41 C39 C41 144.1(14) 2_556 .
C38 C39 C40 103.8(6) . .
C42 C39 C40 58.4(7) 2_556 .
C42 C39 C40 111.0(7) . .
C41 C39 C40 59.7(7) 2_556 .
C41 C39 C40 110.9(7) . .
C38 C39 C40 103.8(6) . 2_556
C42 C39 C40 111.0(7) 2_556 2_556
C42 C39 C40 58.4(7) . 2_556
C41 C39 C40 110.9(7) 2_556 2_556
C41 C39 C40 59.7(7) . 2_556
C40 C39 C40 152.5(13) . 2_556
C42 C40 C41 111.6(10) 2_556 2_556
C42 C40 C39 58.4(5) 2_556 .
C41 C40 C39 58.8(5) 2_556 .
C42 C40 H40A 165.0 2_556 .
C41 C40 H40A 63.5 2_556 .
C39 C40 H40A 110.1 . .
C42 C40 H40B 84.6 2_556 .
C41 C40 H40B 93.9 2_556 .
C39 C40 H40B 110.6 . .
H40A C40 H40B 109.5 . .
C42 C40 H40C 68.9 2_556 .
C41 C40 H40C 156.4 2_556 .
C39 C40 H40C 107.8 . .
H40A C40 H40C 109.4 . .
H40B C40 H40C 109.5 . .
C42 C41 C39 62.1(6) 2_556 .
C42 C41 C40 121.0(10) 2_556 2_556
C39 C41 C40 61.4(5) . 2_556
C42 C41 H41A 167.3 2_556 .
C39 C41 H41A 108.2 . .
C40 C41 H41A 53.6 2_556 .
C42 C41 H41B 69.2 2_556 .
C39 C41 H41B 110.6 . .
C40 C41 H41B 149.1 2_556 .
H41A C41 H41B 109.5 . .
C42 C41 H41C 82.4 2_556 .
C39 C41 H41C 109.7 . .
C40 C41 H41C 101.1 2_556 .
H41A C41 H41C 109.5 . .
H41B C41 H41C 109.4 . .
C41 C42 C39 64.5(6) 2_556 .
C41 C42 C40 126.4(10) 2_556 2_556
C39 C42 C40 63.2(5) . 2_556
C41 C42 H42A 163.8 2_556 .
C39 C42 H42A 109.4 . .
C40 C42 H42A 53.6 2_556 .
C41 C42 H42B 86.6 2_556 .
C39 C42 H42B 110.0 . .
C40 C42 H42B 100.9 2_556 .
H42A C42 H42B 109.5 . .
C41 C42 H42C 61.8 2_556 .
C39 C42 H42C 108.9 . .
C40 C42 H42C 149.2 2_556 .
H42A C42 H42C 109.5 . .
H42B C42 H42C 109.5 . .
O18 C43 O17 124.3(7) . .
O18 C43 C44 119.6(7) . .
O17 C43 C44 116.1(7) . .
C46 C44 C43 109.8(8) . .
C46 C44 C45 109.2(8) . .
C43 C44 C45 111.1(8) . .
C46 C44 C47 110.6(8) . .
C43 C44 C47 106.2(7) . .
C45 C44 C47 110.0(8) . .
C44 C45 H45A 109.5 . .
C44 C45 H45B 109.5 . .
H45A C45 H45B 109.5 . .
C44 C45 H45C 109.5 . .
H45A C45 H45C 109.5 . .
H45B C45 H45C 109.5 . .
C44 C46 H46A 109.5 . .
C44 C46 H46B 109.5 . .
H46A C46 H46B 109.5 . .
C44 C46 H46C 109.5 . .
H46A C46 H46C 109.5 . .
H46B C46 H46C 109.5 . .
C44 C47 H47A 109.5 . .
C44 C47 H47B 109.5 . .
H47A C47 H47B 109.5 . .
C44 C47 H47C 109.5 . .
H47A C47 H47C 109.5 . .
H47B C47 H47C 109.5 . .
O20 C48 O21 117.8(6) . .
O20 C48 C49 120.4(7) . .
O21 C48 C49 121.8(7) . .
O20 C48 Gd1 57.2(4) . .
O21 C48 Gd1 61.2(4) . .
C49 C48 Gd1 172.4(6) . .
C48 C49 C52 107.2(7) . .
C48 C49 C51 110.0(7) . .
C52 C49 C51 110.8(7) . .
C48 C49 C50 110.0(7) . .
C52 C49 C50 109.3(7) . .
C51 C49 C50 109.6(7) . .
C49 C50 H50A 109.5 . .
C49 C50 H50B 109.5 . .
H50A C50 H50B 109.5 . .
C49 C50 H50C 109.5 . .
H50A C50 H50C 109.5 . .
H50B C50 H50C 109.5 . .
C49 C51 H51A 109.5 . .
C49 C51 H51B 109.5 . .
H51A C51 H51B 109.5 . .
C49 C51 H51C 109.5 . .
H51A C51 H51C 109.5 . .
H51B C51 H51C 109.5 . .
C49 C52 H52A 109.5 . .
C49 C52 H52B 109.5 . .
H52A C52 H52B 109.5 . .
C49 C52 H52C 109.5 . .
H52A C52 H52C 109.5 . .
H52B C52 H52C 109.5 . .
O15 C59 O16 121.1(8) . .
O15 C59 C34 121.1(7) . .
O16 C59 C34 117.8(7) . .
C54S C53S N1S 179.4(15) . .
C53S C54S H54A 109.5 . .
C53S C54S H54B 109.5 . .
H54A C54S H54B 109.5 . .
C53S C54S H54C 109.5 . .
H54A C54S H54C 109.5 . .
H54B C54S H54C 109.5 . .
N2S C55S C56S 170(2) . .
C55S C56S H56A 109.5 . .
C55S C56S H56B 109.5 . .
H56A C56S H56B 109.5 . .
C55S C56S H56C 109.5 . .
H56A C56S H56C 109.5 . .
H56B C56S H56C 109.5 . .
N3S C57S C58S 174(3) . .
C57S C58S H58A 109.5 . .
C57S C58S H58B 109.5 . .
H58A C58S H58B 109.5 . .
C57S C58S H58C 109.5 . .
H58A C58S H58C 109.5 . .
H58B C58S H58C 109.5 . .

loop_
_geom_bond_atom_site_label_1
_geom_bond_atom_site_label_2
_geom_bond_distance
_geom_bond_site_symmetry_2
Gd1 O6 2.295(5) .
Gd1 O19 2.336(5) .
Gd1 O3 2.354(4) 2_556
Gd1 O18 2.357(5) .
Gd1 O4 2.419(5) .
Gd1 O20 2.427(5) .
Gd1 O21 2.513(5) .
Gd1 O3 2.596(4) .
Gd1 C48 2.866(7) .
Gd1 P1 3.1529(18) .
Gd1 Gd1 3.9937(7) 2_556
Co1 O8 1.925(6) .
Co1 O17 1.970(5) .
Co1 O4 1.991(5) .
Co1 O5 1.991(5) .
Co2 O9 2.056(6) .
Co2 O10 2.067(5) .
Co2 O2 2.080(5) .
Co2 O1 2.087(5) .
Co2 O5 2.120(5) .
Co2 O15 2.134(5) .
Co3 O14 2.046(5) .
Co3 O1 2.052(5) .
Co3 O13 2.065(5) .
Co3 O7 2.102(5) .
Co3 O7 2.154(5) 2_556
Co3 O15 2.187(5) .
Co4 O12 1.945(6) .
Co4 O11 1.947(6) .
Co4 O1 1.963(4) .
Co4 O21 1.996(5) 2_556
P1 O2 1.492(5) .
P1 O3 1.544(5) .
P1 O4 1.558(5) .
P1 C1 1.798(7) .
P2 O6 1.516(5) .
P2 O7 1.520(5) .
P2 O5 1.538(5) .
P2 C8 1.806(7) .
O1 H1A 1.0000 .
O3 Gd1 2.354(4) 2_556
O7 Co3 2.154(5) 2_556
O8 C15 1.278(10) .
O9 C15 1.237(10) .
O10 C20 1.255(11) .
O11 C20 1.259(12) .
O12 C25 1.277(11) .
O13 C25 1.232(10) .
O14 C30 1.256(7) .
O15 C59 1.264(9) .
O16 C59 1.314(10) .
O16 H16A 0.8400 .
O17 C43 1.269(9) .
O18 C43 1.255(9) .
O19 C38 1.257(7) .
O20 C48 1.257(9) .
O21 C48 1.289(9) .
O21 Co4 1.996(5) 2_556
C1 C2 1.505(11) .
C1 H1B 0.9900 .
C1 H1C 0.9900 .
C2 C7 1.362(14) .
C2 C3 1.381(12) .
C3 C4 1.370(12) .
C3 H3A 0.9500 .
C4 C5 1.330(16) .
C4 H4A 0.9500 .
C5 C6 1.397(17) .
C5 H5A 0.9500 .
C6 C7 1.395(15) .
C6 H6A 0.9500 .
C7 H7A 0.9500 .
C8 C9 1.483(10) .
C8 H8A 0.9900 .
C8 H8B 0.9900 .
C9 C10 1.3900 .
C9 C14 1.3900 .
C10 C11 1.3900 .
C10 H10A 0.9500 .
C11 C12 1.3900 .
C11 H11A 0.9500 .
C12 C13 1.3900 .
C12 H12A 0.9500 .
C13 C14 1.3900 .
C13 H13A 0.9500 .
C14 H14A 0.9500 .
C15 C16 1.526(8) .
C16 C17 1.456(12) .
C16 C18 1.467(12) .
C16 C19 1.495(13) .
C17 H17A 0.9800 .
C17 H17B 0.9800 .
C17 H17C 0.9800 .
C18 H18A 0.9800 .
C18 H18B 0.9800 .
C18 H18C 0.9800 .
C19 H19A 0.9800 .
C19 H19B 0.9800 .
C19 H19C 0.9800 .
C20 C21 1.537(12) .
C21 C24 1.431(18) .
C21 C22 1.481(15) .
C21 C23 1.555(19) .
C22 H22A 0.9800 .
C22 H22B 0.9800 .
C22 H22C 0.9800 .
C23 H23A 0.9800 .
C23 H23B 0.9800 .
C23 H23C 0.9800 .
C24 H24A 0.9800 .
C24 H24B 0.9800 .
C24 H24C 0.9800 .
C25 C26 1.545(12) .
C26 C28 1.446(19) .
C26 C29 1.471(18) .
C26 C27 1.480(17) .
C27 H27A 0.9800 .
C27 H27B 0.9800 .
C27 H27C 0.9800 .
C28 H28A 0.9800 .
C28 H28B 0.9800 .
C28 H28C 0.9800 .
C29 H29A 0.9800 .
C29 H29B 0.9800 .
C29 H29C 0.9800 .
C30 O14 1.256(7) 2_556
C30 C31 1.521(9) .
C30 C31 1.521(9) 2_556
C31 C31 0.30(4) 2_556
C31 C32 1.37(3) 2_556
C31 C32 1.51(2) .
C31 C33 1.533(10) .
C31 C33 1.78(4) 2_556
C32 C31 1.37(3) 2_556
C32 H32A 0.9598 .
C32 H32B 0.9600 .
C32 H32C 0.9600 .
C33 C31 1.78(4) 2_556
C33 H33A 0.9600 .
C33 H33B 0.9598 .
C33 H33C 0.9601 .
C34 C59 1.495(12) .
C34 H34A 0.9800 .
C34 H34B 0.9800 .
C34 H34C 0.9800 .
C38 O19 1.257(7) 2_556
C38 C39 1.531(9) .
C39 C42 1.579(11) 2_556
C39 C42 1.579(11) .
C39 C41 1.612(11) 2_556
C39 C41 1.612(11) .
C39 C40 1.655(11) .
C39 C40 1.655(11) 2_556
C40 C42 1.58(2) 2_556
C40 C41 1.627(19) 2_556
C40 H40A 0.9600 .
C40 H40B 0.9600 .
C40 H40C 0.9602 .
C41 C42 1.43(2) 2_556
C41 C40 1.627(19) 2_556
C41 H41A 0.9600 .
C41 H41B 0.9600 .
C41 H41C 0.9602 .
C42 C41 1.43(2) 2_556
C42 C40 1.58(2) 2_556
C42 H42A 0.9600 .
C42 H42B 0.9596 .
C42 H42C 0.9600 .
C43 C44 1.522(11) .
C44 C46 1.517(13) .
C44 C45 1.527(13) .
C44 C47 1.529(13) .
C45 H45A 0.9800 .
C45 H45B 0.9800 .
C45 H45C 0.9800 .
C46 H46A 0.9800 .
C46 H46B 0.9800 .
C46 H46C 0.9800 .
C47 H47A 0.9800 .
C47 H47B 0.9800 .
C47 H47C 0.9800 .
C48 C49 1.517(10) .
C49 C52 1.535(12) .
C49 C51 1.540(12) .
C49 C50 1.539(12) .
C50 H50A 0.9800 .
C50 H50B 0.9800 .
C50 H50C 0.9800 .
C51 H51A 0.9800 .
C51 H51B 0.9800 .
C51 H51C 0.9800 .
C52 H52A 0.9800 .
C52 H52B 0.9800 .
C52 H52C 0.9800 .
C53S C54S 1.183(13) .
C53S N1S 1.268(9) .
C54S H54A 0.9800 .
C54S H54B 0.9800 .
C54S H54C 0.9800 .
C55S N2S 1.30(2) .
C55S C56S 1.42(2) .
C56S H56A 0.9800 .
C56S H56B 0.9800 .
C56S H56C 0.9800 .
N3S C57S 1.150(10) .
C57S C58S 1.508(10) .
C58S H58A 0.9800 .
C58S H58B 0.9800 .
C58S H58C 0.9800 .
